data_7705163
loop_
_publ_author_name
'He, Zhiyuan'
'Xue, Xiaolian'
'Liu, Yilan'
'Yu, Na'
'Krogman, Jeremy P.'

_publ_section_title
;
 Aminolysis of bis[bis(trimethylsilyl)amido]-manganese, -iron, and -cobalt
 for the synthesis of mono- and bis-silylene complexes.
;
_journal_issue 36
_journal_name_full 'Dalton transactions (Cambridge, England : 2003)'
_journal_page_first 12586
_journal_page_last 12591
_journal_paper_doi 10.1039/d0dt00570c
_journal_volume 49
_journal_year 2020
_chemical_formula_moiety 'C30 H46 Br0.84 Cl3.16 Mn N4 Si2'
_chemical_formula_sum 'C30 H46 Br0.84 Cl3.16 Mn N4 Si2'
_chemical_formula_weight 752.97
_space_group_crystal_system triclinic
_space_group_IT_number 2
_space_group_name_Hall '-P 1'
_space_group_name_H-M_alt 'P -1'
_atom_sites_solution_hydrogens geom
_atom_sites_solution_primary dual
_audit_creation_date 2019-12-30
_audit_creation_method
;
Olex2 1.2
(compiled 2018.05.29 svn.r3508 for OlexSys, GUI svn.r5506)
;
_audit_update_record
;
2020-02-14 deposited with the CCDC.	2020-08-05 downloaded from the CCDC.
;
_cell_angle_alpha 77.080(4)
_cell_angle_beta 79.212(4)
_cell_angle_gamma 73.855(4)
_cell_formula_units_Z 2
_cell_length_a 10.5954(9)
_cell_length_b 10.9184(8)
_cell_length_c 17.2222(14)
_cell_measurement_reflns_used 6237
_cell_measurement_temperature 150.03
_cell_measurement_theta_max 26.433
_cell_measurement_theta_min 2.449
_cell_volume 1848.6(3)
_computing_cell_refinement 'SAINT v8.37A (Bruker, 2015)'
_computing_data_reduction 'SAINT v8.37A (Bruker, 2015)'
_computing_molecular_graphics 'Olex2 (Dolomanov et al., 2009)'
_computing_publication_material 'Olex2 (Dolomanov et al., 2009)'
_computing_structure_refinement 'XL (Sheldrick, 2008)'
_computing_structure_solution 'XT (Sheldrick, 2015)'
_diffrn_ambient_temperature 150.03
_diffrn_measured_fraction_theta_full 0.992
_diffrn_measured_fraction_theta_max 0.992
_diffrn_measurement_device_type 'Bruker APEX-II CCD'
_diffrn_measurement_method '\f and \w scans'
_diffrn_radiation_type MoK\a
_diffrn_radiation_wavelength 0.71073
_diffrn_reflns_av_R_equivalents 0.0814
_diffrn_reflns_av_unetI/netI 0.0600
_diffrn_reflns_Laue_measured_fraction_full 0.992
_diffrn_reflns_Laue_measured_fraction_max 0.992
_diffrn_reflns_limit_h_max 13
_diffrn_reflns_limit_h_min -13
_diffrn_reflns_limit_k_max 13
_diffrn_reflns_limit_k_min -13
_diffrn_reflns_limit_l_max 21
_diffrn_reflns_limit_l_min -21
_diffrn_reflns_number 35332
_diffrn_reflns_point_group_measured_fraction_full 0.992
_diffrn_reflns_point_group_measured_fraction_max 0.992
_diffrn_reflns_theta_full 25.242
_diffrn_reflns_theta_max 26.020
_diffrn_reflns_theta_min 2.443
_diffrn_standards_number 0
_exptl_absorpt_coefficient_mu 1.583
_exptl_absorpt_correction_T_max 0.0277
_exptl_absorpt_correction_T_min 0.0104
_exptl_absorpt_correction_type multi-scan
_exptl_absorpt_process_details
'SADABS-2016/2 (Bruker,2016/2) was used for absorption correction. wR2(int) was 0.0768 before and 0.0595 after correction. The Ratio of minimum to maximum transmission is 0.3755. The \l/2 correction factor is Not present.'
_exptl_crystal_colour colourless
_exptl_crystal_colour_primary colourless
_exptl_crystal_density_diffrn 1.353
_exptl_crystal_description block
_exptl_crystal_F_000 780
_exptl_crystal_recrystallization_method 'Re-crystallisation from solvent: Diethyl Ether'
_exptl_crystal_size_max 0.33
_exptl_crystal_size_mid 0.187
_exptl_crystal_size_min 0.11
_refine_diff_density_max 0.519
_refine_diff_density_min -0.301
_refine_diff_density_rms 0.070
_refine_ls_extinction_method none
_refine_ls_goodness_of_fit_ref 1.022
_refine_ls_hydrogen_treatment constr
_refine_ls_matrix_type full
_refine_ls_number_parameters 433
_refine_ls_number_reflns 7211
_refine_ls_number_restraints 3
_refine_ls_restrained_S_all 1.022
_refine_ls_R_factor_all 0.0916
_refine_ls_R_factor_gt 0.0461
_refine_ls_shift/su_max 0.000
_refine_ls_shift/su_mean 0.000
_refine_ls_structure_factor_coef Fsqd
_refine_ls_weighting_details 'w=1/[\s^2^(Fo^2^)+(0.0372P)^2^+1.5811P] where P=(Fo^2^+2Fc^2^)/3'
_refine_ls_weighting_scheme calc
_refine_ls_wR_factor_gt 0.0936
_refine_ls_wR_factor_ref 0.1096
_reflns_Friedel_coverage 0.000
_reflns_number_gt 4630
_reflns_number_total 7211
_reflns_threshold_expression 'I > 2\s(I)'
_cod_data_source_file d0dt00570c2.cif
_cod_data_source_block 4
_cod_depositor_comments 'Adding full bibliography for 7705159--7705168.cif.'
_cod_database_code 7705163
_shelx_shelxl_version_number 2014/7
_shelx_space_group_comment
;
The symmetry employed for this shelxl refinement is uniquely defined
by the following loop, which should always be used as a source of
symmetry information in preference to the above space-group names.
They are only intended as comments.
;
_shelx_estimated_absorpt_t_max 0.845
_shelx_estimated_absorpt_t_min 0.623
_olex2_refinement_description
;
1. Fixed Uiso
 At 1.2 times of:
  All C(H) groups
 At 1.5 times of:
  All C(H,H,H) groups
2. Restrained distances
 C11-C28 \\sim C11-C33
 with sigma of 0.02
 C11-C29 \\sim C11-C32
 with sigma of 0.02
 C11-C30 \\sim C11-C31
 with sigma of 0.02
3. Others
 Sof(Br1)=1-FVAR(1)
 Sof(Cl1)=FVAR(1)
 Sof(Br2)=1-FVAR(2)
 Sof(Cl2)=FVAR(2)
 Sof(C31)=Sof(H31A)=Sof(H31B)=Sof(H31C)=Sof(C32)=Sof(H32A)=Sof(H32B)=Sof(H32C)=
 Sof(C33)=Sof(H33A)=Sof(H33B)=Sof(H33C)=1-FVAR(3)
 Sof(C28)=Sof(H28A)=Sof(H28B)=Sof(H28C)=Sof(C29)=Sof(H29A)=Sof(H29B)=Sof(H29C)=
 Sof(C30)=Sof(H30A)=Sof(H30B)=Sof(H30C)=FVAR(3)
4.a Aromatic/amide H refined with riding coordinates:
 C3(H3), C12(H12), C13(H13), C15(H15), C17(H17), C18(H18), C21(H21), C24(H24),
 C25(H25), C26(H26)
4.b Idealised Me refined as rotating group:
 C6(H6A,H6B,H6C), C8(H8A,H8B,H8C), C9(H9A,H9B,H9C), C14(H14A,H14B,H14C),
 C16(H16A,H16B,H16C), C19(H19A,H19B,H19C), C22(H22A,H22B,H22C), C23(H23A,H23B,
 H23C), C27(H27A,H27B,H27C), C28(H28A,H28B,H28C), C29(H29A,H29B,H29C), C30(H30A,
 H30B,H30C), C31(H31A,H31B,H31C), C32(H32A,H32B,H32C), C33(H33A,H33B,H33C)
;
_olex2_submission_special_instructions 'No special instructions were received'

loop_
_space_group_symop_operation_xyz
'x, y, z'
'-x, -y, -z'

loop_
_atom_site_label
_atom_site_type_symbol
_atom_site_fract_x
_atom_site_fract_y
_atom_site_fract_z
_atom_site_U_iso_or_equiv
_atom_site_adp_type
_atom_site_occupancy
_atom_site_site_symmetry_order
_atom_site_calc_flag
_atom_site_refinement_flags_posn
_atom_site_refinement_flags_adp
_atom_site_refinement_flags_occupancy
_atom_site_disorder_assembly
_atom_site_disorder_group
Mn01 Mn 0.40094(6) 0.32460(6) 0.27152(3) 0.03573(17) Uani 1 1 d . . . . .
Cl3 Cl 0.59086(11) -0.01859(10) 0.19499(6) 0.0463(3) Uani 1 1 d . . . . .
Cl4 Cl 0.77815(11) 0.25791(13) 0.19055(6) 0.0573(3) Uani 1 1 d . . . . .
Si1 Si 0.43299(11) 0.14597(10) 0.18448(6) 0.0350(3) Uani 1 1 d . . . . .
Si2 Si 0.64471(11) 0.31095(11) 0.28973(6) 0.0378(3) Uani 1 1 d . . . . .
N1 N 0.7241(3) 0.2201(3) 0.37830(17) 0.0330(7) Uani 1 1 d . . . . .
N2 N 0.7142(3) 0.4190(3) 0.32688(19) 0.0395(8) Uani 1 1 d . . . . .
N3 N 0.4097(3) 0.1876(3) 0.07840(18) 0.0354(7) Uani 1 1 d . . . . .
N4 N 0.2913(3) 0.0905(3) 0.17284(18) 0.0369(7) Uani 1 1 d . . . . .
C1 C 0.7478(4) 0.3276(4) 0.3908(2) 0.0348(9) Uani 1 1 d . . . . .
C2 C 0.7931(4) 0.3446(3) 0.4636(2) 0.0345(9) Uani 1 1 d . . . . .
C3 C 0.9264(4) 0.3202(4) 0.4693(2) 0.0405(9) Uani 1 1 d . . . . .
H3 H 0.9910 0.2922 0.4265 0.049 Uiso 1 1 calc R . . . .
C4 C 0.7166(4) 0.0957(4) 0.4345(2) 0.0361(9) Uani 1 1 d . . . . .
C5 C 0.2932(4) 0.1540(4) 0.0969(2) 0.0367(9) Uani 1 1 d . . . . .
C6 C 0.6039(4) 0.1168(4) 0.5024(2) 0.0405(9) Uani 1 1 d . . . . .
H6A H 0.6217 0.1703 0.5358 0.061 Uiso 1 1 calc GR . . . .
H6B H 0.5960 0.0329 0.5353 0.061 Uiso 1 1 calc GR . . . .
H6C H 0.5209 0.1609 0.4800 0.061 Uiso 1 1 calc GR . . . .
C7 C 0.1873(4) 0.1885(4) 0.0440(2) 0.0389(9) Uani 1 1 d . . . . .
C8 C 0.5004(4) 0.1880(4) -0.0641(2) 0.0421(10) Uani 1 1 d . . . . .
H8A H 0.5512 0.0992 -0.0466 0.063 Uiso 1 1 calc GR . . . .
H8B H 0.5524 0.2311 -0.1097 0.063 Uiso 1 1 calc GR . . . .
H8C H 0.4173 0.1858 -0.0803 0.063 Uiso 1 1 calc GR . . . .
C9 C 0.3798(4) 0.3962(4) -0.0177(2) 0.0465(10) Uani 1 1 d . . . . .
H9A H 0.2996 0.3880 -0.0346 0.070 Uiso 1 1 calc GR . . . .
H9B H 0.4265 0.4474 -0.0620 0.070 Uiso 1 1 calc GR . . . .
H9C H 0.3551 0.4398 0.0289 0.070 Uiso 1 1 calc GR . . . .
C10 C 0.4697(4) 0.2623(4) 0.0049(2) 0.0375(9) Uani 1 1 d . . . . .
C11 C 0.7370(4) 0.5507(4) 0.2992(2) 0.0443(10) Uani 1 1 d D . . . .
C12 C 0.6987(4) 0.3864(4) 0.5262(2) 0.0433(10) Uani 1 1 d . . . . .
H12 H 0.6070 0.4052 0.5218 0.052 Uiso 1 1 calc R . . . .
C13 C 0.0834(4) 0.2969(4) 0.0508(3) 0.0514(11) Uani 1 1 d . . . . .
H13 H 0.0804 0.3497 0.0885 0.062 Uiso 1 1 calc R . . . .
C14 C 0.6926(5) 0.0092(4) 0.3829(2) 0.0477(11) Uani 1 1 d . . . . .
H14A H 0.6063 0.0475 0.3636 0.071 Uiso 1 1 calc GR . . . .
H14B H 0.6935 -0.0771 0.4152 0.071 Uiso 1 1 calc GR . . . .
H14C H 0.7626 0.0019 0.3369 0.071 Uiso 1 1 calc GR . . . .
C15 C 0.9652(5) 0.3366(4) 0.5380(3) 0.0500(11) Uani 1 1 d . . . . .
H15 H 1.0568 0.3207 0.5421 0.060 Uiso 1 1 calc R . . . .
C16 C 0.8482(4) 0.0324(4) 0.4671(3) 0.0475(11) Uani 1 1 d . . . . .
H16A H 0.9199 0.0211 0.4222 0.071 Uiso 1 1 calc GR . . . .
H16B H 0.8446 -0.0524 0.5004 0.071 Uiso 1 1 calc GR . . . .
H16C H 0.8647 0.0878 0.4998 0.071 Uiso 1 1 calc GR . . . .
C17 C 0.7387(5) 0.4005(4) 0.5947(3) 0.0523(11) Uani 1 1 d . . . . .
H17 H 0.6746 0.4270 0.6381 0.063 Uiso 1 1 calc R . . . .
C18 C 0.8717(5) 0.3759(4) 0.6000(3) 0.0527(12) Uani 1 1 d . . . . .
H18 H 0.8990 0.3863 0.6471 0.063 Uiso 1 1 calc R . . . .
C19 C 0.5990(4) 0.2738(4) 0.0260(3) 0.0494(11) Uani 1 1 d . . . . .
H19A H 0.5795 0.3209 0.0708 0.074 Uiso 1 1 calc GR . . . .
H19B H 0.6450 0.3210 -0.0208 0.074 Uiso 1 1 calc GR . . . .
H19C H 0.6555 0.1870 0.0417 0.074 Uiso 1 1 calc GR . . . .
C20 C 0.1852(4) 0.0410(4) 0.2306(2) 0.0468(11) Uani 1 1 d . . . . .
C21 C 0.1910(4) 0.1132(4) -0.0114(3) 0.0496(11) Uani 1 1 d . . . . .
H21 H 0.2619 0.0387 -0.0167 0.060 Uiso 1 1 calc R . . . .
C22 C 0.2564(5) -0.0546(5) 0.2965(3) 0.0623(13) Uani 1 1 d . . . . .
H22A H 0.3215 -0.1247 0.2734 0.093 Uiso 1 1 calc GR . . . .
H22B H 0.1919 -0.0908 0.3371 0.093 Uiso 1 1 calc GR . . . .
H22C H 0.3020 -0.0099 0.3217 0.093 Uiso 1 1 calc GR . . . .
C23 C 0.1149(5) -0.0275(5) 0.1904(3) 0.0620(13) Uani 1 1 d . . . . .
H23A H 0.0658 0.0356 0.1496 0.093 Uiso 1 1 calc GR . . . .
H23B H 0.0530 -0.0677 0.2310 0.093 Uiso 1 1 calc GR . . . .
H23C H 0.1806 -0.0946 0.1649 0.093 Uiso 1 1 calc GR . . . .
C24 C -0.0163(5) 0.3283(5) 0.0024(3) 0.0628(14) Uani 1 1 d . . . . .
H24 H -0.0883 0.4020 0.0073 0.075 Uiso 1 1 calc R . . . .
C25 C 0.0904(5) 0.1470(5) -0.0594(3) 0.0629(13) Uani 1 1 d . . . . .
H25 H 0.0930 0.0951 -0.0974 0.075 Uiso 1 1 calc R . . . .
C26 C -0.0106(5) 0.2522(5) -0.0527(3) 0.0642(14) Uani 1 1 d . . . . .
H26 H -0.0783 0.2742 -0.0862 0.077 Uiso 1 1 calc R . . . .
C27 C 0.0875(4) 0.1537(5) 0.2649(3) 0.0578(12) Uani 1 1 d . . . . .
H27A H 0.1340 0.1927 0.2932 0.087 Uiso 1 1 calc GR . . . .
H27B H 0.0170 0.1220 0.3025 0.087 Uiso 1 1 calc GR . . . .
H27C H 0.0486 0.2190 0.2210 0.087 Uiso 1 1 calc GR . . . .
Cl1 Cl 0.2871(15) 0.5253(13) 0.1937(6) 0.047(3) Uani 0.453(4) 1 d . . P A 1
Cl2 Cl 0.2872(6) 0.2591(6) 0.3990(4) 0.057(3) Uani 0.707(4) 1 d . . P A 1
C28 C 0.690(5) 0.603(4) 0.2175(19) 0.081(11) Uani 0.38(6) 1 d D . P B 1
H28A H 0.7506 0.5560 0.1776 0.121 Uiso 0.38(6) 1 calc GR . P B 1
H28B H 0.6891 0.6957 0.2021 0.121 Uiso 0.38(6) 1 calc GR . P B 1
H28C H 0.6006 0.5927 0.2200 0.121 Uiso 0.38(6) 1 calc GR . P B 1
C29 C 0.8798(19) 0.560(4) 0.292(3) 0.079(11) Uani 0.38(6) 1 d D . P B 1
H29A H 0.9079 0.5384 0.3454 0.118 Uiso 0.38(6) 1 calc GR . P B 1
H29B H 0.8855 0.6492 0.2672 0.118 Uiso 0.38(6) 1 calc GR . P B 1
H29C H 0.9377 0.5001 0.2581 0.118 Uiso 0.38(6) 1 calc GR . P B 1
C30 C 0.645(6) 0.643(3) 0.352(2) 0.092(13) Uani 0.38(6) 1 d D . P B 1
H30A H 0.5525 0.6498 0.3469 0.138 Uiso 0.38(6) 1 calc GR . P B 1
H30B H 0.6634 0.7287 0.3352 0.138 Uiso 0.38(6) 1 calc GR . P B 1
H30C H 0.6596 0.6094 0.4083 0.138 Uiso 0.38(6) 1 calc GR . P B 1
Br1 Br 0.2984(6) 0.5287(5) 0.1925(3) 0.0549(11) Uani 0.547(4) 1 d . . P A 2
Br2 Br 0.2853(5) 0.2609(5) 0.4000(3) 0.0384(19) Uani 0.293(4) 1 d . . P A 2
C31 C 0.694(3) 0.6296(18) 0.3664(10) 0.071(5) Uani 0.62(6) 1 d D . P B 2
H31A H 0.6026 0.6289 0.3897 0.107 Uiso 0.62(6) 1 calc GR . P B 2
H31B H 0.7000 0.7191 0.3446 0.107 Uiso 0.62(6) 1 calc GR . P B 2
H31C H 0.7526 0.5916 0.4081 0.107 Uiso 0.62(6) 1 calc GR . P B 2
C32 C 0.8856(12) 0.529(3) 0.2745(17) 0.072(5) Uani 0.62(6) 1 d D . P B 2
H32A H 0.9313 0.4892 0.3218 0.108 Uiso 0.62(6) 1 calc GR . P B 2
H32B H 0.9068 0.6130 0.2512 0.108 Uiso 0.62(6) 1 calc GR . P B 2
H32C H 0.9146 0.4724 0.2346 0.108 Uiso 0.62(6) 1 calc GR . P B 2
C33 C 0.661(4) 0.6081(19) 0.2290(15) 0.094(9) Uani 0.62(6) 1 d D . P B 2
H33A H 0.6868 0.5488 0.1905 0.141 Uiso 0.62(6) 1 calc GR . P B 2
H33B H 0.6809 0.6913 0.2029 0.141 Uiso 0.62(6) 1 calc GR . P B 2
H33C H 0.5659 0.6217 0.2478 0.141 Uiso 0.62(6) 1 calc GR . P B 2

loop_
_atom_site_aniso_label
_atom_site_aniso_U_11
_atom_site_aniso_U_22
_atom_site_aniso_U_33
_atom_site_aniso_U_23
_atom_site_aniso_U_13
_atom_site_aniso_U_12
Mn01 0.0362(4) 0.0375(3) 0.0352(3) -0.0085(3) -0.0081(3) -0.0081(3)
Cl3 0.0507(6) 0.0414(6) 0.0470(6) -0.0123(5) -0.0170(5) -0.0015(5)
Cl4 0.0434(6) 0.0923(9) 0.0384(6) -0.0138(6) -0.0045(5) -0.0193(6)
Si1 0.0385(6) 0.0356(6) 0.0333(6) -0.0077(5) -0.0081(5) -0.0095(5)
Si2 0.0403(6) 0.0434(6) 0.0332(6) -0.0023(5) -0.0122(5) -0.0151(5)
N1 0.0329(18) 0.0370(17) 0.0310(17) -0.0051(14) -0.0075(14) -0.0102(14)
N2 0.047(2) 0.0367(18) 0.0397(19) 0.0035(15) -0.0204(16) -0.0170(15)
N3 0.0397(19) 0.0386(18) 0.0293(17) -0.0030(14) -0.0081(14) -0.0119(15)
N4 0.042(2) 0.0400(18) 0.0311(17) -0.0031(14) -0.0091(15) -0.0134(15)
C1 0.027(2) 0.043(2) 0.034(2) -0.0049(17) -0.0063(16) -0.0085(17)
C2 0.044(2) 0.0290(19) 0.035(2) -0.0051(16) -0.0112(18) -0.0116(17)
C3 0.041(2) 0.043(2) 0.042(2) -0.0103(18) -0.0103(19) -0.0116(19)
C4 0.038(2) 0.035(2) 0.037(2) 0.0000(17) -0.0118(18) -0.0121(17)
C5 0.038(2) 0.036(2) 0.037(2) -0.0100(17) -0.0064(18) -0.0070(17)
C6 0.043(2) 0.045(2) 0.037(2) -0.0034(18) -0.0068(19) -0.0189(19)
C7 0.039(2) 0.040(2) 0.038(2) -0.0041(18) -0.0097(18) -0.0091(18)
C8 0.044(2) 0.044(2) 0.039(2) -0.0126(19) -0.0065(19) -0.0085(19)
C9 0.061(3) 0.039(2) 0.037(2) -0.0077(18) -0.006(2) -0.009(2)
C10 0.042(2) 0.037(2) 0.034(2) -0.0036(17) -0.0060(18) -0.0128(18)
C11 0.059(3) 0.039(2) 0.040(2) 0.0072(18) -0.020(2) -0.022(2)
C12 0.048(3) 0.039(2) 0.043(2) -0.0073(19) -0.007(2) -0.0115(19)
C13 0.045(3) 0.057(3) 0.046(3) -0.008(2) -0.007(2) -0.004(2)
C14 0.065(3) 0.041(2) 0.043(2) -0.0087(19) -0.011(2) -0.018(2)
C15 0.055(3) 0.052(3) 0.054(3) -0.010(2) -0.024(2) -0.019(2)
C16 0.045(3) 0.042(2) 0.052(3) 0.006(2) -0.015(2) -0.0102(19)
C17 0.068(3) 0.051(3) 0.043(3) -0.017(2) -0.001(2) -0.019(2)
C18 0.084(4) 0.047(3) 0.038(2) -0.009(2) -0.019(2) -0.024(2)
C19 0.054(3) 0.057(3) 0.044(2) -0.003(2) -0.007(2) -0.027(2)
C20 0.047(3) 0.060(3) 0.039(2) -0.002(2) -0.008(2) -0.026(2)
C21 0.047(3) 0.054(3) 0.051(3) -0.011(2) -0.017(2) -0.009(2)
C22 0.065(3) 0.072(3) 0.050(3) 0.013(2) -0.012(2) -0.032(3)
C23 0.069(3) 0.077(3) 0.053(3) -0.011(3) -0.005(2) -0.042(3)
C24 0.038(3) 0.070(3) 0.062(3) 0.004(3) -0.009(2) 0.005(2)
C25 0.060(3) 0.081(4) 0.058(3) -0.011(3) -0.024(3) -0.024(3)
C26 0.040(3) 0.095(4) 0.053(3) 0.004(3) -0.020(2) -0.015(3)
C27 0.042(3) 0.082(4) 0.050(3) -0.013(3) -0.001(2) -0.021(2)
Cl1 0.053(4) 0.048(6) 0.020(3) 0.001(3) -0.016(3) 0.021(4)
Cl2 0.060(4) 0.067(4) 0.039(4) 0.009(2) -0.019(3) -0.014(3)
C28 0.11(2) 0.11(2) 0.042(12) 0.045(12) -0.051(12) -0.080(18)
C29 0.071(13) 0.043(15) 0.13(3) 0.015(15) -0.052(15) -0.030(9)
C30 0.14(3) 0.048(11) 0.045(13) 0.012(9) 0.021(16) 0.013(14)
Br1 0.0673(19) 0.0461(18) 0.0437(17) -0.0048(12) -0.0053(11) -0.0057(14)
Br2 0.034(3) 0.035(3) 0.044(3) -0.010(2) 0.010(2) -0.0135(19)
C31 0.117(13) 0.027(7) 0.071(9) -0.003(6) -0.018(7) -0.020(7)
C32 0.078(9) 0.052(10) 0.090(11) 0.006(7) -0.002(8) -0.045(6)
C33 0.16(2) 0.033(8) 0.107(16) 0.026(8) -0.083(15) -0.044(9)

loop_
_atom_type_symbol
_atom_type_description
_atom_type_scat_dispersion_real
_atom_type_scat_dispersion_imag
_atom_type_scat_source
C C 0.0033 0.0016 'International Tables Vol C Tables 4.2.6.8 and 6.1.1.4'
H H 0.0000 0.0000 'International Tables Vol C Tables 4.2.6.8 and 6.1.1.4'
Br Br -0.2901 2.4595 'International Tables Vol C Tables 4.2.6.8 and 6.1.1.4'
Cl Cl 0.1484 0.1585 'International Tables Vol C Tables 4.2.6.8 and 6.1.1.4'
Mn Mn 0.3368 0.7283 'International Tables Vol C Tables 4.2.6.8 and 6.1.1.4'
N N 0.0061 0.0033 'International Tables Vol C Tables 4.2.6.8 and 6.1.1.4'
Si Si 0.0817 0.0704 'International Tables Vol C Tables 4.2.6.8 and 6.1.1.4'

loop_
_geom_angle_atom_site_label_1
_geom_angle_atom_site_label_2
_geom_angle_atom_site_label_3
_geom_angle
_geom_angle_site_symmetry_1
_geom_angle_site_symmetry_3
_geom_angle_publ_flag
Si2 Mn01 Si1 102.66(4) . . ?
Cl1 Mn01 Si1 105.6(3) . . ?
Cl1 Mn01 Si2 115.7(4) . . ?
Cl2 Mn01 Si1 108.42(16) . . ?
Cl2 Mn01 Si2 108.01(15) . . ?
Cl2 Mn01 Cl1 115.4(4) . . ?
Br1 Mn01 Si1 106.52(13) . . ?
Br1 Mn01 Si2 112.66(16) . . ?
Br2 Mn01 Si1 108.90(12) . . ?
Br2 Mn01 Si2 108.16(14) . . ?
Br2 Mn01 Br1 116.92(19) . . ?
Cl3 Si1 Mn01 120.55(5) . . ?
Cl3 Si1 C5 115.44(11) . . ?
N3 Si1 Mn01 121.93(11) . . ?
N3 Si1 Cl3 106.03(11) . . ?
N4 Si1 Mn01 120.37(11) . . ?
N4 Si1 Cl3 105.97(11) . . ?
N4 Si1 N3 71.45(14) . . ?
C5 Si1 Mn01 123.98(10) . . ?
Cl4 Si2 Mn01 111.53(5) . . ?
Cl4 Si2 C1 112.51(11) . . ?
N1 Si2 Mn01 124.49(11) . . ?
N1 Si2 Cl4 105.99(11) . . ?
N2 Si2 Mn01 131.27(12) . . ?
N2 Si2 Cl4 105.08(12) . . ?
N2 Si2 N1 71.39(14) . . ?
C1 Si2 Mn01 135.76(11) . . ?
C1 N1 Si2 90.9(2) . . ?
C1 N1 C4 130.5(3) . . ?
C4 N1 Si2 134.3(2) . . ?
C1 N2 Si2 91.1(2) . . ?
C1 N2 C11 131.7(3) . . ?
C11 N2 Si2 137.1(2) . . ?
C5 N3 Si1 90.3(2) . . ?
C5 N3 C10 132.2(3) . . ?
C10 N3 Si1 135.5(2) . . ?
C5 N4 Si1 90.7(2) . . ?
C5 N4 C20 131.8(3) . . ?
C20 N4 Si1 133.7(3) . . ?
N1 C1 Si2 53.30(18) . . ?
N1 C1 N2 105.9(3) . . ?
N1 C1 C2 126.9(3) . . ?
N2 C1 Si2 53.08(18) . . ?
N2 C1 C2 127.1(3) . . ?
C2 C1 Si2 170.8(3) . . ?
C3 C2 C1 121.0(3) . . ?
C3 C2 C12 120.1(3) . . ?
C12 C2 C1 118.9(3) . . ?
C2 C3 H3 120.2 . . ?
C2 C3 C15 119.6(4) . . ?
C15 C3 H3 120.2 . . ?
N1 C4 C6 111.3(3) . . ?
N1 C4 C14 105.0(3) . . ?
N1 C4 C16 110.2(3) . . ?
C6 C4 C14 110.3(3) . . ?
C6 C4 C16 110.8(3) . . ?
C16 C4 C14 109.0(3) . . ?
N3 C5 Si1 53.39(18) . . ?
N3 C5 C7 126.3(3) . . ?
N4 C5 Si1 53.33(19) . . ?
N4 C5 N3 105.3(3) . . ?
N4 C5 C7 128.3(4) . . ?
C7 C5 Si1 167.2(3) . . ?
C4 C6 H6A 109.5 . . ?
C4 C6 H6B 109.5 . . ?
C4 C6 H6C 109.5 . . ?
H6A C6 H6B 109.5 . . ?
H6A C6 H6C 109.5 . . ?
H6B C6 H6C 109.5 . . ?
C13 C7 C5 119.6(4) . . ?
C21 C7 C5 120.9(4) . . ?
C21 C7 C13 119.5(4) . . ?
H8A C8 H8B 109.5 . . ?
H8A C8 H8C 109.5 . . ?
H8B C8 H8C 109.5 . . ?
C10 C8 H8A 109.5 . . ?
C10 C8 H8B 109.5 . . ?
C10 C8 H8C 109.5 . . ?
H9A C9 H9B 109.5 . . ?
H9A C9 H9C 109.5 . . ?
H9B C9 H9C 109.5 . . ?
C10 C9 H9A 109.5 . . ?
C10 C9 H9B 109.5 . . ?
C10 C9 H9C 109.5 . . ?
N3 C10 C8 110.1(3) . . ?
N3 C10 C9 111.2(3) . . ?
N3 C10 C19 105.3(3) . . ?
C8 C10 C19 109.4(3) . . ?
C9 C10 C8 110.7(3) . . ?
C9 C10 C19 110.1(3) . . ?
N2 C11 C28 107.8(15) . . ?
N2 C11 C29 116.2(15) . . ?
N2 C11 C30 109.9(16) . . ?
N2 C11 C31 111.5(8) . . ?
N2 C11 C32 105.2(10) . . ?
N2 C11 C33 104.8(8) . . ?
C28 C11 C29 108(3) . . ?
C28 C11 C30 104(3) . . ?
C29 C11 C30 110(2) . . ?
C32 C11 C31 109.3(12) . . ?
C33 C11 C31 113.5(14) . . ?
C33 C11 C32 112.3(18) . . ?
C2 C12 H12 120.1 . . ?
C17 C12 C2 119.8(4) . . ?
C17 C12 H12 120.1 . . ?
C7 C13 H13 120.2 . . ?
C7 C13 C24 119.7(4) . . ?
C24 C13 H13 120.2 . . ?
C4 C14 H14A 109.5 . . ?
C4 C14 H14B 109.5 . . ?
C4 C14 H14C 109.5 . . ?
H14A C14 H14B 109.5 . . ?
H14A C14 H14C 109.5 . . ?
H14B C14 H14C 109.5 . . ?
C3 C15 H15 120.0 . . ?
C18 C15 C3 120.0(4) . . ?
C18 C15 H15 120.0 . . ?
C4 C16 H16A 109.5 . . ?
C4 C16 H16B 109.5 . . ?
C4 C16 H16C 109.5 . . ?
H16A C16 H16B 109.5 . . ?
H16A C16 H16C 109.5 . . ?
H16B C16 H16C 109.5 . . ?
C12 C17 H17 120.1 . . ?
C18 C17 C12 119.8(4) . . ?
C18 C17 H17 120.1 . . ?
C15 C18 C17 120.7(4) . . ?
C15 C18 H18 119.7 . . ?
C17 C18 H18 119.7 . . ?
C10 C19 H19A 109.5 . . ?
C10 C19 H19B 109.5 . . ?
C10 C19 H19C 109.5 . . ?
H19A C19 H19B 109.5 . . ?
H19A C19 H19C 109.5 . . ?
H19B C19 H19C 109.5 . . ?
N4 C20 C22 105.1(3) . . ?
N4 C20 C23 111.2(3) . . ?
N4 C20 C27 109.1(3) . . ?
C22 C20 C23 110.0(4) . . ?
C22 C20 C27 110.2(4) . . ?
C27 C20 C23 111.0(4) . . ?
C7 C21 H21 120.2 . . ?
C7 C21 C25 119.6(4) . . ?
C25 C21 H21 120.2 . . ?
C20 C22 H22A 109.5 . . ?
C20 C22 H22B 109.5 . . ?
C20 C22 H22C 109.5 . . ?
H22A C22 H22B 109.5 . . ?
H22A C22 H22C 109.5 . . ?
H22B C22 H22C 109.5 . . ?
C20 C23 H23A 109.5 . . ?
C20 C23 H23B 109.5 . . ?
C20 C23 H23C 109.5 . . ?
H23A C23 H23B 109.5 . . ?
H23A C23 H23C 109.5 . . ?
H23B C23 H23C 109.5 . . ?
C13 C24 H24 120.1 . . ?
C26 C24 C13 119.9(4) . . ?
C26 C24 H24 120.1 . . ?
C21 C25 H25 119.5 . . ?
C26 C25 C21 120.9(5) . . ?
C26 C25 H25 119.5 . . ?
C24 C26 H26 119.8 . . ?
C25 C26 C24 120.4(4) . . ?
C25 C26 H26 119.8 . . ?
C20 C27 H27A 109.5 . . ?
C20 C27 H27B 109.5 . . ?
C20 C27 H27C 109.5 . . ?
H27A C27 H27B 109.5 . . ?
H27A C27 H27C 109.5 . . ?
H27B C27 H27C 109.5 . . ?
C11 C28 H28A 109.5 . . ?
C11 C28 H28B 109.5 . . ?
C11 C28 H28C 109.5 . . ?
H28A C28 H28B 109.5 . . ?
H28A C28 H28C 109.5 . . ?
H28B C28 H28C 109.5 . . ?
C11 C29 H29A 109.5 . . ?
C11 C29 H29B 109.5 . . ?
C11 C29 H29C 109.5 . . ?
H29A C29 H29B 109.5 . . ?
H29A C29 H29C 109.5 . . ?
H29B C29 H29C 109.5 . . ?
C11 C30 H30A 109.5 . . ?
C11 C30 H30B 109.5 . . ?
C11 C30 H30C 109.5 . . ?
H30A C30 H30B 109.5 . . ?
H30A C30 H30C 109.5 . . ?
H30B C30 H30C 109.5 . . ?
C11 C31 H31A 109.5 . . ?
C11 C31 H31B 109.5 . . ?
C11 C31 H31C 109.5 . . ?
H31A C31 H31B 109.5 . . ?
H31A C31 H31C 109.5 . . ?
H31B C31 H31C 109.5 . . ?
C11 C32 H32A 109.5 . . ?
C11 C32 H32B 109.5 . . ?
C11 C32 H32C 109.5 . . ?
H32A C32 H32B 109.5 . . ?
H32A C32 H32C 109.5 . . ?
H32B C32 H32C 109.5 . . ?
C11 C33 H33A 109.5 . . ?
C11 C33 H33B 109.5 . . ?
C11 C33 H33C 109.5 . . ?
H33A C33 H33B 109.5 . . ?
H33A C33 H33C 109.5 . . ?
H33B C33 H33C 109.5 . . ?

loop_
_geom_bond_atom_site_label_1
_geom_bond_atom_site_label_2
_geom_bond_distance
_geom_bond_site_symmetry_2
_geom_bond_publ_flag
Mn01 Si1 2.6295(12) . ?
Mn01 Si2 2.6192(12) . ?
Mn01 Cl1 2.424(10) . ?
Mn01 Cl2 2.360(6) . ?
Mn01 Br1 2.419(4) . ?
Mn01 Br2 2.377(5) . ?
Cl3 Si1 2.0870(15) . ?
Cl4 Si2 2.0821(16) . ?
Si1 N3 1.827(3) . ?
Si1 N4 1.826(3) . ?
Si1 C5 2.277(4) . ?
Si2 N1 1.832(3) . ?
Si2 N2 1.827(3) . ?
Si2 C1 2.285(4) . ?
N1 C1 1.337(4) . ?
N1 C4 1.494(5) . ?
N2 C1 1.338(5) . ?
N2 C11 1.483(5) . ?
N3 C5 1.347(5) . ?
N3 C10 1.482(5) . ?
N4 C5 1.336(5) . ?
N4 C20 1.491(5) . ?
C1 C2 1.488(5) . ?
C2 C3 1.380(5) . ?
C2 C12 1.391(5) . ?
C3 H3 0.9500 . ?
C3 C15 1.385(5) . ?
C4 C6 1.514(5) . ?
C4 C14 1.529(5) . ?
C4 C16 1.524(5) . ?
C5 C7 1.492(5) . ?
C6 H6A 0.9800 . ?
C6 H6B 0.9800 . ?
C6 H6C 0.9800 . ?
C7 C13 1.384(5) . ?
C7 C21 1.380(5) . ?
C8 H8A 0.9800 . ?
C8 H8B 0.9800 . ?
C8 H8C 0.9800 . ?
C8 C10 1.521(5) . ?
C9 H9A 0.9800 . ?
C9 H9B 0.9800 . ?
C9 H9C 0.9800 . ?
C9 C10 1.519(5) . ?
C10 C19 1.525(5) . ?
C11 C28 1.515(14) . ?
C11 C29 1.526(15) . ?
C11 C30 1.526(15) . ?
C11 C31 1.523(11) . ?
C11 C32 1.518(11) . ?
C11 C33 1.498(11) . ?
C12 H12 0.9500 . ?
C12 C17 1.378(6) . ?
C13 H13 0.9500 . ?
C13 C24 1.390(6) . ?
C14 H14A 0.9800 . ?
C14 H14B 0.9800 . ?
C14 H14C 0.9800 . ?
C15 H15 0.9500 . ?
C15 C18 1.370(6) . ?
C16 H16A 0.9800 . ?
C16 H16B 0.9800 . ?
C16 H16C 0.9800 . ?
C17 H17 0.9500 . ?
C17 C18 1.376(6) . ?
C18 H18 0.9500 . ?
C19 H19A 0.9800 . ?
C19 H19B 0.9800 . ?
C19 H19C 0.9800 . ?
C20 C22 1.517(6) . ?
C20 C23 1.526(6) . ?
C20 C27 1.524(6) . ?
C21 H21 0.9500 . ?
C21 C25 1.388(6) . ?
C22 H22A 0.9800 . ?
C22 H22B 0.9800 . ?
C22 H22C 0.9800 . ?
C23 H23A 0.9800 . ?
C23 H23B 0.9800 . ?
C23 H23C 0.9800 . ?
C24 H24 0.9500 . ?
C24 C26 1.377(7) . ?
C25 H25 0.9500 . ?
C25 C26 1.344(7) . ?
C26 H26 0.9500 . ?
C27 H27A 0.9800 . ?
C27 H27B 0.9800 . ?
C27 H27C 0.9800 . ?
C28 H28A 0.9800 . ?
C28 H28B 0.9800 . ?
C28 H28C 0.9800 . ?
C29 H29A 0.9800 . ?
C29 H29B 0.9800 . ?
C29 H29C 0.9800 . ?
C30 H30A 0.9800 . ?
C30 H30B 0.9800 . ?
C30 H30C 0.9800 . ?
C31 H31A 0.9800 . ?
C31 H31B 0.9800 . ?
C31 H31C 0.9800 . ?
C32 H32A 0.9800 . ?
C32 H32B 0.9800 . ?
C32 H32C 0.9800 . ?
C33 H33A 0.9800 . ?
C33 H33B 0.9800 . ?
C33 H33C 0.9800 . ?
